data_1513695
loop_
_publ_author_name
'Bhalla, Rajiv'
'Darby, Christine'
'Levason, William'
'Luthra, Sajinder K.'
'McRobbie, Graeme'
'Reid, Gillian'
'Sanderson, George'
'Zhang, Wenjian'

_publ_section_title
;
 Triaza-macrocyclic complexes of aluminium, gallium and indium halides:
 fast 18F and 19F incorporation via halide exchange under mild conditions
 in aqueous solution
;
_journal_issue 1
_journal_name_full 'Chemical Science'
_journal_page_first 381
_journal_paper_doi 10.1039/c3sc52104d
_journal_volume 5
_journal_year 2014
_chemical_formula_moiety 'C9 H21 F3 Ga N3, 4(H2 O)'
_chemical_formula_sum 'C9 H29 F3 Ga N3 O4'
_chemical_formula_weight 370.07
_chemical_name_systematic
;
trifluoro(1,4,7-trimethyl-1,4,7-triazacyclononane)gallium(III)
tetrahydrate
;
_space_group_IT_number 14
_space_group_name_Hall '-P 2ybc'
_symmetry_cell_setting monoclinic
_symmetry_space_group_name_Hall '-P 2ybc'
_symmetry_space_group_name_H-M 'P 1 21/c 1'
_atom_sites_solution_hydrogens 'geom (C-H) & difmap (O-H)'
_atom_sites_solution_primary direct
_atom_sites_solution_secondary difmap
_audit_creation_date 2010-12-02
_audit_creation_method 'SHELXL-97 + hand edit'
_cell_angle_alpha 90.00
_cell_angle_beta 97.816(15)
_cell_angle_gamma 90.00
_cell_formula_units_Z 4
_cell_length_a 13.420(4)
_cell_length_b 8.871(2)
_cell_length_c 13.542(3)
_cell_measurement_reflns_used 13366
_cell_measurement_temperature 120(2)
_cell_measurement_theta_max 27.48
_cell_measurement_theta_min 2.91
_cell_volume 1597.2(7)
_computing_cell_refinement 'DENZO (Otwinowski & Minor, 1997)'
_computing_data_collection 'COLLECT (Hooft, R.W.W., 1998)'
_computing_data_reduction 'DENZO (Otwinowski & Minor, 1997)'
_computing_structure_refinement 'SHELXL-97 (Sheldrick, 1997)'
_computing_structure_solution 'SHELXS-97 (Sheldrick, 1997)'
_diffrn_ambient_temperature 120(2)
_diffrn_measured_fraction_theta_full 0.989
_diffrn_measured_fraction_theta_max 0.989
_diffrn_measurement_device_type 'Bruker-Nonius 95mm CCD camera on \k-goniostat'
_diffrn_measurement_method '\f & \w scans'
_diffrn_radiation_monochromator graphite
_diffrn_radiation_source 'Bruker-Nonius FR591 rotating anode'
_diffrn_radiation_type MoK\a
_diffrn_radiation_wavelength 0.71073
_diffrn_reflns_av_R_equivalents 0.0486
_diffrn_reflns_av_sigmaI/netI 0.0575
_diffrn_reflns_limit_h_max 14
_diffrn_reflns_limit_h_min -17
_diffrn_reflns_limit_k_max 11
_diffrn_reflns_limit_k_min -10
_diffrn_reflns_limit_l_max 16
_diffrn_reflns_limit_l_min -17
_diffrn_reflns_number 12911
_diffrn_reflns_theta_full 27.54
_diffrn_reflns_theta_max 27.54
_diffrn_reflns_theta_min 3.83
_diffrn_standards_number 0
_exptl_absorpt_coefficient_mu 1.769
_exptl_absorpt_correction_T_max 1.0000
_exptl_absorpt_correction_T_min 0.8609
_exptl_absorpt_correction_type multi-scan
_exptl_absorpt_process_details 'G.M. Sheldrick, (2007). SADABS. Version 2007/2. Bruker AXS Inc.'
_exptl_crystal_colour colourless
_exptl_crystal_density_diffrn 1.539
_exptl_crystal_density_method 'not measured'
_exptl_crystal_description fragment
_exptl_crystal_F_000 776
_exptl_crystal_size_max 0.03
_exptl_crystal_size_mid 0.03
_exptl_crystal_size_min 0.02
_refine_diff_density_max 0.769
_refine_diff_density_min -0.786
_refine_diff_density_rms 0.104
_refine_ls_extinction_method none
_refine_ls_goodness_of_fit_ref 1.035
_refine_ls_hydrogen_treatment mixed
_refine_ls_matrix_type full
_refine_ls_number_parameters 216
_refine_ls_number_reflns 3645
_refine_ls_number_restraints 85
_refine_ls_restrained_S_all 1.026
_refine_ls_R_factor_all 0.0762
_refine_ls_R_factor_gt 0.0579
_refine_ls_shift/su_max 0.000
_refine_ls_shift/su_mean 0.000
_refine_ls_structure_factor_coef Fsqd
_refine_ls_weighting_details 'w=1/[\s^2^(Fo^2^)+(0.0378P)^2^+6.2408P] where P=(Fo^2^+2Fc^2^)/3'
_refine_ls_weighting_scheme calc
_refine_ls_wR_factor_gt 0.1238
_refine_ls_wR_factor_ref 0.1329
_reflns_number_gt 2946
_reflns_number_total 3645
_reflns_threshold_expression I>2sigma(I)
_cod_data_source_file c3sc52104d.txt
_cod_data_source_block 10wz1125
_cod_original_cell_volume 1597.3(7)
_cod_original_sg_symbol_H-M 'P 21/c'
_cod_database_code 1513695

loop_
_symmetry_equiv_pos_as_xyz
'x, y, z'
'-x, y+1/2, -z+1/2'
'-x, -y, -z'
'x, -y-1/2, z-1/2'

loop_
_atom_site_label
_atom_site_type_symbol
_atom_site_fract_x
_atom_site_fract_y
_atom_site_fract_z
_atom_site_U_iso_or_equiv
_atom_site_adp_type
_atom_site_occupancy
_atom_site_symmetry_multiplicity
_atom_site_calc_flag
_atom_site_refinement_flags
Ga1 Ga 0.28992(3) 0.71500(5) 0.09800(3) 0.02257(15) Uani 1 1 d .
F1 F 0.3714(2) 0.8461(3) 0.1791(2) 0.0482(7) Uani 1 1 d .
F2 F 0.1973(2) 0.6850(3) 0.18634(18) 0.0389(6) Uani 1 1 d .
F3 F 0.3656(2) 0.5421(3) 0.1391(2) 0.0423(7) Uani 1 1 d .
N1 N 0.1987(4) 0.5874(5) -0.0142(3) 0.0459(11) Uani 1 1 d .
N2 N 0.2048(3) 0.8974(4) 0.0284(3) 0.0348(8) Uani 1 1 d .
N3 N 0.3754(3) 0.7501(4) -0.0212(3) 0.0363(9) Uani 1 1 d .
C1 C 0.1660(4) 0.4422(6) 0.0234(4) 0.0483(13) Uani 1 1 d U
H1A H 0.1213 0.3912 -0.0295 0.072 Uiso 1 1 calc R
H1B H 0.1299 0.4602 0.0805 0.072 Uiso 1 1 calc R
H1C H 0.2249 0.3789 0.0441 0.072 Uiso 1 1 calc R
C2 C 0.1086(7) 0.6837(9) -0.0426(9) 0.143(5) Uani 1 1 d U
H2A H 0.0824 0.6604 -0.1129 0.171 Uiso 1 1 calc R
H2B H 0.0566 0.6514 -0.0018 0.171 Uiso 1 1 calc R
C3 C 0.1166(5) 0.8353(9) -0.0347(6) 0.085(3) Uani 1 1 d U
H3A H 0.0557 0.8733 -0.0090 0.102 Uiso 1 1 calc R
H3B H 0.1158 0.8769 -0.1026 0.102 Uiso 1 1 calc R
C4 C 0.1731(4) 1.0026(6) 0.1042(4) 0.0514(14) Uani 1 1 d U
H4A H 0.1361 1.0875 0.0705 0.077 Uiso 1 1 calc R
H4B H 0.2327 1.0403 0.1469 0.077 Uiso 1 1 calc R
H4C H 0.1296 0.9491 0.1451 0.077 Uiso 1 1 calc R
C5 C 0.2744(6) 0.9778(7) -0.0297(5) 0.073(2) Uani 1 1 d U
H5A H 0.2333 1.0299 -0.0858 0.087 Uiso 1 1 calc R
H5B H 0.3092 1.0567 0.0137 0.087 Uiso 1 1 calc R
C6 C 0.3457(6) 0.8955(8) -0.0680(7) 0.104(3) Uani 1 1 d U
H6A H 0.4068 0.9585 -0.0653 0.125 Uiso 1 1 calc R
H6B H 0.3212 0.8765 -0.1392 0.125 Uiso 1 1 calc R
C7 C 0.4847(4) 0.7458(7) 0.0132(5) 0.0564(15) Uani 1 1 d U
H7A H 0.5215 0.7651 -0.0432 0.085 Uiso 1 1 calc R
H7B H 0.5031 0.6463 0.0414 0.085 Uiso 1 1 calc R
H7C H 0.5019 0.8232 0.0644 0.085 Uiso 1 1 calc R
C8 C 0.3462(6) 0.6253(12) -0.0917(5) 0.101(3) Uani 1 1 d U
H8A H 0.3554 0.6613 -0.1591 0.122 Uiso 1 1 calc R
H8B H 0.3950 0.5425 -0.0749 0.122 Uiso 1 1 calc R
C9 C 0.2535(10) 0.5653(10) -0.0982(6) 0.136(5) Uani 1 1 d U
H9A H 0.2593 0.4555 -0.1090 0.163 Uiso 1 1 calc R
H9B H 0.2126 0.6075 -0.1581 0.163 Uiso 1 1 calc R
O1 O 0.3148(3) 0.3172(4) 0.2614(3) 0.0385(8) Uani 1 1 d D
O2 O 0.1140(3) 0.2768(4) 0.2830(4) 0.0580(11) Uani 1 1 d D
O3 O 0.5397(3) 0.6058(4) 0.2706(3) 0.0460(9) Uani 1 1 d D
O4 O 1.0269(3) 0.5539(4) 0.2250(3) 0.0494(9) Uani 1 1 d D
H1 H 0.359(3) 0.257(5) 0.253(4) 0.055(18) Uiso 1 1 d D
H2 H 0.326(4) 0.385(5) 0.224(4) 0.052(17) Uiso 1 1 d D
H3 H 0.087(4) 0.359(4) 0.276(4) 0.054(18) Uiso 1 1 d D
H4 H 0.172(2) 0.289(6) 0.273(4) 0.052(17) Uiso 1 1 d D
H5 H 0.569(4) 0.527(4) 0.285(4) 0.054(17) Uiso 1 1 d D
H6 H 0.493(4) 0.585(8) 0.227(4) 0.09(3) Uiso 1 1 d D
H7 H 0.982(3) 0.615(5) 0.228(4) 0.051(17) Uiso 1 1 d D
H8 H 1.075(3) 0.602(6) 0.213(4) 0.054(17) Uiso 1 1 d D

loop_
_atom_site_aniso_label
_atom_site_aniso_U_11
_atom_site_aniso_U_22
_atom_site_aniso_U_33
_atom_site_aniso_U_23
_atom_site_aniso_U_13
_atom_site_aniso_U_12
Ga1 0.0246(2) 0.0233(2) 0.0193(2) -0.00062(17) 0.00098(15) -0.00318(18)
F1 0.0586(19) 0.0468(16) 0.0374(15) -0.0056(13) 0.0000(13) -0.0212(14)
F2 0.0349(14) 0.0548(17) 0.0278(12) -0.0014(12) 0.0067(10) -0.0127(12)
F3 0.0431(16) 0.0338(14) 0.0489(16) 0.0155(12) 0.0021(12) 0.0024(12)
N1 0.069(3) 0.037(2) 0.0263(19) -0.0009(17) -0.0114(18) -0.021(2)
N2 0.030(2) 0.038(2) 0.036(2) 0.0012(17) 0.0051(16) 0.0095(16)
N3 0.036(2) 0.038(2) 0.038(2) 0.0143(17) 0.0148(17) 0.0138(17)
C1 0.067(4) 0.034(3) 0.040(3) -0.001(2) -0.005(2) -0.024(2)
C2 0.103(7) 0.074(5) 0.210(11) 0.050(6) -0.126(8) -0.039(5)
C3 0.048(4) 0.101(5) 0.091(5) -0.045(4) -0.039(4) 0.036(4)
C4 0.057(3) 0.040(3) 0.060(3) -0.008(3) 0.017(3) 0.016(3)
C5 0.102(5) 0.043(3) 0.084(4) 0.034(3) 0.052(4) 0.029(3)
C6 0.078(5) 0.084(5) 0.166(8) 0.097(6) 0.077(5) 0.047(4)
C7 0.032(3) 0.069(4) 0.073(4) 0.019(3) 0.023(3) 0.007(3)
C8 0.088(5) 0.165(9) 0.052(4) -0.060(5) 0.012(4) 0.043(5)
C9 0.258(12) 0.100(6) 0.067(5) -0.058(5) 0.084(7) -0.112(8)
O1 0.0374(19) 0.0344(18) 0.0447(19) 0.0064(16) 0.0087(15) 0.0005(15)
O2 0.036(2) 0.036(2) 0.103(3) 0.020(2) 0.011(2) -0.0041(18)
O3 0.041(2) 0.038(2) 0.059(2) 0.0110(18) 0.0059(18) 0.0120(17)
O4 0.034(2) 0.0333(19) 0.085(3) 0.0095(19) 0.022(2) 0.0021(16)

loop_
_atom_type_symbol
_atom_type_description
_atom_type_scat_dispersion_real
_atom_type_scat_dispersion_imag
_atom_type_scat_source
C C 0.0033 0.0016 'International Tables Vol C Tables 4.2.6.8 and 6.1.1.4'
H H 0.0000 0.0000 'International Tables Vol C Tables 4.2.6.8 and 6.1.1.4'
N N 0.0061 0.0033 'International Tables Vol C Tables 4.2.6.8 and 6.1.1.4'
O O 0.0106 0.0060 'International Tables Vol C Tables 4.2.6.8 and 6.1.1.4'
F F 0.0171 0.0103 'International Tables Vol C Tables 4.2.6.8 and 6.1.1.4'
Ga Ga 0.2307 1.6083 'International Tables Vol C Tables 4.2.6.8 and 6.1.1.4'

loop_
_geom_angle_atom_site_label_1
_geom_angle_atom_site_label_2
_geom_angle_atom_site_label_3
_geom_angle
F1 Ga1 F2 95.81(12)
F1 Ga1 F3 94.87(13)
F2 Ga1 F3 94.23(12)
F1 Ga1 N2 91.34(15)
F2 Ga1 N2 91.62(14)
F3 Ga1 N2 170.99(13)
F1 Ga1 N3 91.27(15)
F2 Ga1 N3 170.74(14)
F3 Ga1 N3 91.11(13)
N2 Ga1 N3 82.22(14)
F1 Ga1 N1 171.04(14)
F2 Ga1 N1 90.75(15)
F3 Ga1 N1 90.72(15)
N2 Ga1 N1 82.35(16)
N3 Ga1 N1 81.61(17)
C9 N1 C1 111.1(5)
C9 N1 C2 110.8(8)
C1 N1 C2 108.7(5)
C9 N1 Ga1 109.0(4)
C1 N1 Ga1 112.7(3)
C2 N1 Ga1 104.3(4)
C3 N2 C5 112.8(5)
C3 N2 C4 110.6(4)
C5 N2 C4 108.9(4)
C3 N2 Ga1 108.3(4)
C5 N2 Ga1 105.2(3)
C4 N2 Ga1 110.9(3)
C6 N3 C7 111.0(5)
C6 N3 C8 110.3(6)
C7 N3 C8 110.3(5)
C6 N3 Ga1 108.3(3)
C7 N3 Ga1 111.8(3)
C8 N3 Ga1 105.0(4)
N1 C1 H1A 109.5
N1 C1 H1B 109.5
H1A C1 H1B 109.5
N1 C1 H1C 109.5
H1A C1 H1C 109.5
H1B C1 H1C 109.5
C3 C2 N1 119.8(6)
C3 C2 H2A 107.4
N1 C2 H2A 107.4
C3 C2 H2B 107.4
N1 C2 H2B 107.4
H2A C2 H2B 106.9
C2 C3 N2 118.0(5)
C2 C3 H3A 107.8
N2 C3 H3A 107.8
C2 C3 H3B 107.8
N2 C3 H3B 107.8
H3A C3 H3B 107.2
N2 C4 H4A 109.5
N2 C4 H4B 109.5
H4A C4 H4B 109.5
N2 C4 H4C 109.5
H4A C4 H4C 109.5
H4B C4 H4C 109.5
C6 C5 N2 118.0(5)
C6 C5 H5A 107.8
N2 C5 H5A 107.8
C6 C5 H5B 107.8
N2 C5 H5B 107.8
H5A C5 H5B 107.1
C5 C6 N3 118.1(5)
C5 C6 H6A 107.8
N3 C6 H6A 107.8
C5 C6 H6B 107.8
N3 C6 H6B 107.8
H6A C6 H6B 107.1
N3 C7 H7A 109.5
N3 C7 H7B 109.5
H7A C7 H7B 109.5
N3 C7 H7C 109.5
H7A C7 H7C 109.5
H7B C7 H7C 109.5
C9 C8 N3 119.9(6)
C9 C8 H8A 107.3
N3 C8 H8A 107.3
C9 C8 H8B 107.3
N3 C8 H8B 107.3
H8A C8 H8B 106.9
C8 C9 N1 117.4(6)
C8 C9 H9A 108.0
N1 C9 H9A 108.0
C8 C9 H9B 108.0
N1 C9 H9B 108.0
H9A C9 H9B 107.2
H1 O1 H2 101(6)
H3 O2 H4 107(6)
H5 O3 H6 106(7)
H7 O4 H8 106(6)

loop_
_geom_bond_atom_site_label_1
_geom_bond_atom_site_label_2
_geom_bond_distance
Ga1 F1 1.851(3)
Ga1 F2 1.858(3)
Ga1 F3 1.881(3)
Ga1 N2 2.126(4)
Ga1 N3 2.126(4)
Ga1 N1 2.140(4)
N1 C9 1.450(9)
N1 C1 1.474(6)
N1 C2 1.489(9)
N2 C3 1.469(7)
N2 C5 1.483(7)
N2 C4 1.492(6)
N3 C6 1.467(6)
N3 C7 1.478(7)
N3 C8 1.480(9)
C1 H1A 0.9800
C1 H1B 0.9800
C1 H1C 0.9800
C2 C3 1.352(10)
C2 H2A 0.9900
C2 H2B 0.9900
C3 H3A 0.9900
C3 H3B 0.9900
C4 H4A 0.9800
C4 H4B 0.9800
C4 H4C 0.9800
C5 C6 1.361(9)
C5 H5A 0.9900
C5 H5B 0.9900
C6 H6A 0.9900
C6 H6B 0.9900
C7 H7A 0.9800
C7 H7B 0.9800
C7 H7C 0.9800
C8 C9 1.345(11)
C8 H8A 0.9900
C8 H8B 0.9900
C9 H9A 0.9900
C9 H9B 0.9900
O1 H1 0.82(2)
O1 H2 0.82(2)
O2 H3 0.82(2)
O2 H4 0.82(2)
O3 H5 0.82(2)
O3 H6 0.82(2)
O4 H7 0.81(2)
O4 H8 0.81(2)

loop_
_geom_hbond_atom_site_label_D
_geom_hbond_atom_site_label_H
_geom_hbond_atom_site_label_A
_geom_hbond_distance_DH
_geom_hbond_distance_HA
_geom_hbond_distance_DA
_geom_hbond_angle_DHA
_geom_hbond_site_symmetry_A
O1 H1 O3 0.82(2) 1.96(2) 2.784(5) 177(6) 2_645
O1 H2 F3 0.82(2) 1.92(3) 2.737(4) 175(6) .
O2 H3 O4 0.82(2) 1.99(3) 2.789(5) 166(6) 1_455
O2 H4 O1 0.82(2) 1.96(3) 2.773(5) 176(6) .
O3 H5 F1 0.82(2) 1.83(3) 2.642(4) 177(6) 2_645
O3 H6 F3 0.82(2) 1.99(3) 2.796(5) 171(8) .
O4 H7 O2 0.81(2) 1.93(3) 2.728(5) 170(6) 2_655
O4 H8 F2 0.81(2) 1.87(3) 2.679(4) 171(6) 1_655
